data_4023624
loop_
_publ_author_name
'Pei-Yu Kuo'
'Ding-Yah Yang'

_publ_section_title
;
 Design of a Coumarin-Based Triketone as a Fluorescent
 Protecting Group for Primary Amines
;
_journal_name_full 'Journal of Organic Chemistry'
_journal_page_first 6455
_journal_page_last 6458
_journal_paper_doi 10.1021/jo801060p
_journal_volume 73
_journal_year 2008
_chemical_formula_moiety 'C13 H13 N3 O2'
_chemical_formula_sum 'C13 H13 N3 O2'
_chemical_formula_weight 243.26
_space_group_IT_number 2
_symmetry_cell_setting triclinic
_symmetry_Int_Tables_number 2
_symmetry_space_group_name_Hall '-P 1'
_symmetry_space_group_name_H-M 'P -1'
_atom_sites_solution_hydrogens geom
_atom_sites_solution_primary direct
_atom_sites_solution_secondary difmap
_audit_creation_method SHELXL-97
_cell_angle_alpha 81.256(2)
_cell_angle_beta 79.215(2)
_cell_angle_gamma 62.150(2)
_cell_formula_units_Z 2
_cell_length_a 7.2347(8)
_cell_length_b 7.4914(9)
_cell_length_c 12.4921(14)
_cell_measurement_reflns_used 2296
_cell_measurement_temperature 297(2)
_cell_measurement_theta_max 25.979
_cell_measurement_theta_min 3.079
_cell_volume 586.42(12)
_computing_cell_refinement 'Bruker SMART'
_computing_data_collection 'Bruker SMART'
_computing_data_reduction 'Bruker SHELXTL'
_computing_molecular_graphics 'Bruker SHELXTL'
_computing_publication_material 'Bruker SHELXTL'
_computing_structure_refinement 'SHELXL-97 (Sheldrick, 1997)'
_computing_structure_solution 'SHELXS-97 (Sheldrick, 1990)'
_diffrn_ambient_temperature 297(2)
_diffrn_measured_fraction_theta_full 0.982
_diffrn_measured_fraction_theta_max 0.982
_diffrn_measurement_device_type 'CCD area detector'
_diffrn_measurement_method 'phi and omega scans'
_diffrn_radiation_monochromator graphite
_diffrn_radiation_probe x-ray
_diffrn_radiation_type MoK\a
_diffrn_radiation_wavelength 0.71073
_diffrn_reflns_av_R_equivalents 0.0247
_diffrn_reflns_av_sigmaI/netI 0.0204
_diffrn_reflns_limit_h_max 8
_diffrn_reflns_limit_h_min -8
_diffrn_reflns_limit_k_max 9
_diffrn_reflns_limit_k_min -9
_diffrn_reflns_limit_l_max 14
_diffrn_reflns_limit_l_min -15
_diffrn_reflns_number 3317
_diffrn_reflns_theta_full 26.03
_diffrn_reflns_theta_max 26.03
_diffrn_reflns_theta_min 3.08
_diffrn_source 'fine-focus sealed tube'
_exptl_absorpt_coefficient_mu 0.096
_exptl_absorpt_correction_T_max 1.000
_exptl_absorpt_correction_T_min 0.139
_exptl_absorpt_correction_type empirical
_exptl_absorpt_process_details empirical
_exptl_crystal_colour colorless
_exptl_crystal_density_diffrn 1.378
_exptl_crystal_density_method 'not measured'
_exptl_crystal_description parallelpiped
_exptl_crystal_F_000 256
_exptl_crystal_size_max 0.76
_exptl_crystal_size_mid 0.23
_exptl_crystal_size_min 0.18
_refine_diff_density_max 0.275
_refine_diff_density_min -0.315
_refine_diff_density_rms 0.070
_refine_ls_extinction_coef 0.021(13)
_refine_ls_extinction_expression Fc^*^=kFc[1+0.001xFc^2^\l^3^/sin(2\q)]^-1/4^
_refine_ls_extinction_method SHELXL
_refine_ls_goodness_of_fit_ref 1.256
_refine_ls_hydrogen_treatment mixed
_refine_ls_matrix_type full
_refine_ls_number_parameters 188
_refine_ls_number_reflns 2271
_refine_ls_number_restraints 0
_refine_ls_restrained_S_all 1.256
_refine_ls_R_factor_all 0.0688
_refine_ls_R_factor_gt 0.0635
_refine_ls_shift/su_max 0.000
_refine_ls_shift/su_mean 0.000
_refine_ls_structure_factor_coef Fsqd
_refine_ls_weighting_details 'calc w=1/[\s^2^(Fo^2^)+(0.1500P)^2^+0.0000P] where P=(Fo^2^+2Fc^2^)/3'
_refine_ls_weighting_scheme calc
_refine_ls_wR_factor_gt 0.2033
_refine_ls_wR_factor_ref 0.2142
_reflns_number_gt 1955
_reflns_number_total 2271
_reflns_threshold_expression >2sigma(I)
_cod_data_source_file jo801060p-file006.cif
_cod_data_source_block yut40m
_cod_database_code 4023624

loop_
_symmetry_equiv_pos_as_xyz
'x, y, z'
'-x, -y, -z'

loop_
_atom_site_label
_atom_site_type_symbol
_atom_site_fract_x
_atom_site_fract_y
_atom_site_fract_z
_atom_site_U_iso_or_equiv
_atom_site_adp_type
_atom_site_occupancy
_atom_site_symmetry_multiplicity
_atom_site_calc_flag
_atom_site_refinement_flags
_atom_site_disorder_assembly
_atom_site_disorder_group
O1 O 0.47631(19) 0.7370(2) 0.28969(12) 0.0562(5) Uani 1 1 d . . .
O2 O 0.26980(18) 0.73331(19) 0.44295(10) 0.0430(4) Uani 1 1 d . . .
N1 N -0.0673(2) 0.8019(2) 0.15389(11) 0.0448(4) Uani 1 1 d . . .
N2 N -0.1667(2) 0.7974(2) 0.25861(11) 0.0412(4) Uani 1 1 d . . .
H2A H -0.2916 0.8065 0.2741 0.049 Uiso 1 1 calc R . .
N3 N -0.1246(3) 0.7266(3) 0.79292(13) 0.0580(5) Uani 1 1 d . . .
C1 C 0.2727(3) 0.7881(3) 0.06702(14) 0.0534(5) Uani 1 1 d . . .
H1B H 0.2147 0.8015 0.0015 0.080 Uiso 1 1 calc R . .
H1C H 0.4006 0.6637 0.0694 0.080 Uiso 1 1 calc R . .
H1D H 0.3026 0.9000 0.0678 0.080 Uiso 1 1 calc R . .
C2 C 0.1177(3) 0.7869(2) 0.16407(14) 0.0395(5) Uani 1 1 d . . .
C3 C 0.1392(2) 0.7707(2) 0.27594(13) 0.0356(4) Uani 1 1 d . . .
C4 C 0.3056(2) 0.7478(2) 0.33132(14) 0.0380(4) Uani 1 1 d . . .
C5 C 0.0823(2) 0.7431(2) 0.50208(14) 0.0355(4) Uani 1 1 d . . .
C6 C -0.0843(2) 0.7651(2) 0.45017(14) 0.0345(4) Uani 1 1 d . . .
C7 C -0.0474(2) 0.7774(2) 0.33371(13) 0.0329(4) Uani 1 1 d . . .
C8 C -0.2657(2) 0.7731(2) 0.51797(14) 0.0396(5) Uani 1 1 d . . .
H8A H -0.3786 0.7860 0.4866 0.048 Uiso 1 1 calc R . .
C9 C -0.2799(3) 0.7623(3) 0.62927(15) 0.0441(5) Uani 1 1 d . . .
H9A H -0.4036 0.7712 0.6719 0.053 Uiso 1 1 calc R . .
C10 C -0.1102(3) 0.7379(2) 0.68127(14) 0.0425(5) Uani 1 1 d . . .
C11 C 0.0728(3) 0.7274(2) 0.61369(14) 0.0413(5) Uani 1 1 d . . .
H11A H 0.1880 0.7099 0.6447 0.050 Uiso 1 1 calc R . .
C12 C 0.0560(4) 0.6813(4) 0.84459(18) 0.0630(6) Uani 1 1 d . . .
C13 C -0.3171(4) 0.7496(4) 0.86100(18) 0.0674(7) Uani 1 1 d . . .
H13A H -0.438(4) 0.872(4) 0.851(2) 0.081(8) Uiso 1 1 d . . .
H13B H -0.352(4) 0.640(4) 0.856(2) 0.089(8) Uiso 1 1 d . . .
H13C H -0.288(4) 0.748(4) 0.947(3) 0.095(9) Uiso 1 1 d . . .
H12A H 0.186(4) 0.563(4) 0.824(2) 0.085(8) Uiso 1 1 d . . .
H12B H 0.106(4) 0.791(4) 0.828(2) 0.074(7) Uiso 1 1 d . . .
H12C H 0.032(6) 0.682(6) 0.924(4) 0.130(12) Uiso 1 1 d . . .

loop_
_atom_site_aniso_label
_atom_site_aniso_U_11
_atom_site_aniso_U_22
_atom_site_aniso_U_33
_atom_site_aniso_U_23
_atom_site_aniso_U_13
_atom_site_aniso_U_12
O1 0.0330(7) 0.0851(10) 0.0600(9) -0.0096(7) 0.0019(5) -0.0362(7)
O2 0.0302(7) 0.0601(8) 0.0453(7) -0.0040(5) -0.0046(5) -0.0261(6)
N1 0.0426(8) 0.0576(9) 0.0412(8) -0.0001(6) -0.0064(6) -0.0292(7)
N2 0.0323(7) 0.0547(8) 0.0443(8) -0.0011(6) -0.0063(6) -0.0262(6)
N3 0.0597(11) 0.0701(11) 0.0383(9) 0.0017(7) -0.0009(7) -0.0280(9)
C1 0.0534(11) 0.0705(12) 0.0412(9) -0.0038(8) 0.0043(8) -0.0361(10)
C2 0.0379(9) 0.0436(8) 0.0413(9) -0.0022(6) -0.0022(6) -0.0233(7)
C3 0.0294(8) 0.0392(8) 0.0416(9) -0.0024(6) -0.0011(6) -0.0197(7)
C4 0.0295(8) 0.0440(8) 0.0451(9) -0.0036(6) -0.0011(6) -0.0218(7)
C5 0.0291(8) 0.0357(8) 0.0427(9) -0.0026(6) -0.0015(6) -0.0167(6)
C6 0.0288(9) 0.0346(8) 0.0422(9) -0.0024(6) -0.0027(7) -0.0168(7)
C7 0.0285(8) 0.0328(7) 0.0403(9) -0.0011(6) -0.0046(6) -0.0166(6)
C8 0.0302(9) 0.0406(9) 0.0474(10) -0.0033(7) -0.0008(6) -0.0171(7)
C9 0.0371(9) 0.0454(9) 0.0482(10) -0.0022(7) 0.0043(7) -0.0213(7)
C10 0.0476(10) 0.0388(9) 0.0380(9) -0.0016(7) -0.0004(7) -0.0193(8)
C11 0.0385(10) 0.0454(9) 0.0417(10) -0.0023(7) -0.0071(7) -0.0199(8)
C12 0.0784(15) 0.0656(13) 0.0457(11) -0.0028(9) -0.0152(10) -0.0311(12)
C13 0.0751(16) 0.0719(14) 0.0448(11) -0.0036(10) 0.0127(10) -0.0322(13)

loop_
_atom_type_symbol
_atom_type_description
_atom_type_scat_dispersion_real
_atom_type_scat_dispersion_imag
_atom_type_scat_source
C C 0.0033 0.0016 'International Tables Vol C Tables 4.2.6.8 and 6.1.1.4'
H H 0.0000 0.0000 'International Tables Vol C Tables 4.2.6.8 and 6.1.1.4'
N N 0.0061 0.0033 'International Tables Vol C Tables 4.2.6.8 and 6.1.1.4'
O O 0.0106 0.0060 'International Tables Vol C Tables 4.2.6.8 and 6.1.1.4'

loop_
_geom_angle_atom_site_label_1
_geom_angle_atom_site_label_2
_geom_angle_atom_site_label_3
_geom_angle
_geom_angle_site_symmetry_1
_geom_angle_site_symmetry_3
_geom_angle_publ_flag
C4 O2 C5 123.36(13) . . ?
C2 N1 N2 105.64(13) . . ?
C7 N2 N1 112.34(13) . . ?
C7 N2 H2A 123.8 . . ?
N1 N2 H2A 123.8 . . ?
C10 N3 C13 120.77(19) . . ?
C10 N3 C12 120.60(17) . . ?
C13 N3 C12 118.56(18) . . ?
C2 C1 H1B 109.5 . . ?
C2 C1 H1C 109.5 . . ?
H1B C1 H1C 109.5 . . ?
C2 C1 H1D 109.5 . . ?
H1B C1 H1D 109.5 . . ?
H1C C1 H1D 109.5 . . ?
N1 C2 C3 110.14(14) . . ?
N1 C2 C1 121.80(16) . . ?
C3 C2 C1 128.06(15) . . ?
C7 C3 C2 105.90(14) . . ?
C7 C3 C4 121.07(15) . . ?
C2 C3 C4 133.03(14) . . ?
O1 C4 O2 116.80(15) . . ?
O1 C4 C3 126.92(16) . . ?
O2 C4 C3 116.27(13) . . ?
C11 C5 O2 115.56(15) . . ?
C11 C5 C6 122.61(16) . . ?
O2 C5 C6 121.82(16) . . ?
C8 C6 C5 116.86(16) . . ?
C8 C6 C7 127.89(15) . . ?
C5 C6 C7 115.26(15) . . ?
N2 C7 C3 105.97(14) . . ?
N2 C7 C6 131.81(15) . . ?
C3 C7 C6 122.22(15) . . ?
C9 C8 C6 121.39(16) . . ?
C9 C8 H8A 119.3 . . ?
C6 C8 H8A 119.3 . . ?
C8 C9 C10 121.49(15) . . ?
C8 C9 H9A 119.3 . . ?
C10 C9 H9A 119.3 . . ?
N3 C10 C11 121.28(18) . . ?
N3 C10 C9 121.39(16) . . ?
C11 C10 C9 117.33(16) . . ?
C5 C11 C10 120.30(16) . . ?
C5 C11 H11A 119.8 . . ?
C10 C11 H11A 119.8 . . ?
N3 C12 H12A 117.7(16) . . ?
N3 C12 H12B 113.3(15) . . ?
H12A C12 H12B 101(2) . . ?
N3 C12 H12C 116(2) . . ?
H12A C12 H12C 108(3) . . ?
H12B C12 H12C 98(3) . . ?
N3 C13 H13A 117.2(17) . . ?
N3 C13 H13B 112.7(16) . . ?
H13A C13 H13B 108(2) . . ?
N3 C13 H13C 105.1(15) . . ?
H13A C13 H13C 104(2) . . ?
H13B C13 H13C 110(2) . . ?

loop_
_geom_bond_atom_site_label_1
_geom_bond_atom_site_label_2
_geom_bond_distance
_geom_bond_site_symmetry_2
_geom_bond_publ_flag
O1 C4 1.2171(19) . ?
O2 C4 1.367(2) . ?
O2 C5 1.3928(19) . ?
N1 C2 1.319(2) . ?
N1 N2 1.374(2) . ?
N2 C7 1.337(2) . ?
N2 H2A 0.8600 . ?
N3 C10 1.372(2) . ?
N3 C13 1.438(3) . ?
N3 C12 1.440(3) . ?
C1 C2 1.492(2) . ?
C1 H1B 0.9600 . ?
C1 H1C 0.9600 . ?
C1 H1D 0.9600 . ?
C2 C3 1.416(2) . ?
C3 C7 1.389(2) . ?
C3 C4 1.428(2) . ?
C5 C11 1.373(2) . ?
C5 C6 1.405(2) . ?
C6 C8 1.403(2) . ?
C6 C7 1.426(2) . ?
C8 C9 1.368(2) . ?
C8 H8A 0.9300 . ?
C9 C10 1.420(3) . ?
C9 H9A 0.9300 . ?
C10 C11 1.406(2) . ?
C11 H11A 0.9300 . ?
C12 H12A 0.97(3) . ?
C12 H12B 1.02(2) . ?
C12 H12C 0.98(4) . ?
C13 H13A 0.94(3) . ?
C13 H13B 0.98(3) . ?
C13 H13C 1.13(3) . ?

loop_
_cod_related_entry_id
_cod_related_entry_database
_cod_related_entry_code
1 ChemSpider 30658728
